data_4308031
loop_
_publ_author_name
'Erwan Galardon'
'Emilie Bourles'
'Isabelle Artaud'
'Jean-Claude Daran'
'Pascal Roussel'
'Alain Tomas'

_publ_section_title
;
Metalation of Cyclic Pseudopeptidic Thiosulfinates with Ni(II) and Zn(II)
after Ring Opening: A Mechanistic Investigation
;
_journal_name_full 'Inorganic Chemistry'
_journal_page_first 4515
_journal_page_last 4522
_journal_paper_doi 10.1021/ic062480m
_journal_volume 46
_journal_year 2007
_chemical_formula_sum 'C32 H59 N5 Ni O4 S2'
_chemical_formula_weight 700.67
_chemical_name_systematic
; 
 ? 
;
_space_group_IT_number 14
_symmetry_cell_setting monoclinic
_symmetry_space_group_name_Hall '-P 2yn'
_symmetry_space_group_name_H-M 'P 1 21/n 1'
_atom_sites_solution_hydrogens geom
_atom_sites_solution_primary direct
_atom_sites_solution_secondary difmap
_audit_creation_method SHELXL-97
_cell_angle_alpha 90.00
_cell_angle_beta 109.830(10)
_cell_angle_gamma 90.00
_cell_formula_units_Z 4
_cell_length_a 16.190(2)
_cell_length_b 11.3450(10)
_cell_length_c 21.092(2)
_cell_measurement_temperature 120(2)
_cell_volume 3644.4(7)
_computing_structure_refinement 'SHELXL-97 (Sheldrick, 1997)'
_computing_structure_solution 'SHELXS-97 (Sheldrick, 1990)'
_diffrn_ambient_temperature 120(2)
_diffrn_measured_fraction_theta_full 0.968
_diffrn_measured_fraction_theta_max 0.968
_diffrn_radiation_monochromator graphite
_diffrn_radiation_source 'fine-focus sealed tube'
_diffrn_radiation_type MoK\a
_diffrn_radiation_wavelength 0.71073
_diffrn_reflns_av_R_equivalents 0.0719
_diffrn_reflns_av_sigmaI/netI 0.0447
_diffrn_reflns_limit_h_max 19
_diffrn_reflns_limit_h_min -19
_diffrn_reflns_limit_k_max 13
_diffrn_reflns_limit_k_min -13
_diffrn_reflns_limit_l_max 24
_diffrn_reflns_limit_l_min -24
_diffrn_reflns_number 32408
_diffrn_reflns_theta_full 25.00
_diffrn_reflns_theta_max 25.00
_diffrn_reflns_theta_min 2.07
_exptl_absorpt_coefficient_mu 0.688
_exptl_crystal_density_diffrn 1.277
_exptl_crystal_density_method 'not measured'
_exptl_crystal_F_000 1512
_refine_diff_density_max 1.694
_refine_diff_density_min -0.401
_refine_diff_density_rms 0.078
_refine_ls_extinction_method none
_refine_ls_goodness_of_fit_ref 1.111
_refine_ls_hydrogen_treatment mixed
_refine_ls_matrix_type full
_refine_ls_number_parameters 501
_refine_ls_number_reflns 6225
_refine_ls_number_restraints 36
_refine_ls_restrained_S_all 1.256
_refine_ls_R_factor_all 0.0754
_refine_ls_R_factor_gt 0.0548
_refine_ls_shift/su_max 0.003
_refine_ls_shift/su_mean 0.000
_refine_ls_structure_factor_coef Fsqd
_refine_ls_weighting_details 'calc w=1/[\s^2^(Fo^2^)+(0.1000P)^2^+0.0000P] where P=(Fo^2^+2Fc^2^)/3'
_refine_ls_weighting_scheme calc
_refine_ls_wR_factor_gt 0.1479
_refine_ls_wR_factor_ref 0.1601
_reflns_number_gt 4596
_reflns_number_total 6225
_reflns_threshold_expression >2sigma(I)
_cod_data_source_file ic062480m-file001.cif
_cod_data_source_block erw
_cod_database_code 4308031

loop_
_symmetry_equiv_pos_as_xyz
'x, y, z'
'-x+1/2, y+1/2, -z+1/2'
'-x, -y, -z'
'x-1/2, -y-1/2, z-1/2'

loop_
_atom_site_label
_atom_site_type_symbol
_atom_site_fract_x
_atom_site_fract_y
_atom_site_fract_z
_atom_site_U_iso_or_equiv
_atom_site_adp_type
_atom_site_occupancy
_atom_site_symmetry_multiplicity
_atom_site_calc_flag
_atom_site_refinement_flags
_atom_site_disorder_assembly
_atom_site_disorder_group
Ni1 Ni 0.88383(3) 0.96753(4) 0.12909(3) 0.03207(19) Uani 1 1 d . . .
S1 S 0.75621(7) 0.96099(9) 0.05672(6) 0.0381(3) Uani 1 1 d . . .
S2 S 0.88926(7) 1.15210(10) 0.15065(7) 0.0430(3) Uani 1 1 d . . .
N2 N 0.9933(2) 0.9496(3) 0.19680(19) 0.0359(8) Uani 1 1 d . . .
N1 N 0.8873(2) 0.8037(3) 0.11874(19) 0.0355(8) Uani 1 1 d . . .
O1 O 0.6910(2) 0.9334(3) 0.0897(2) 0.0523(9) Uani 1 1 d . . .
O2 O 0.7253(2) 1.0520(3) 0.0051(2) 0.0539(9) Uani 1 1 d . . .
O3 O 0.8326(2) 0.6378(3) 0.0549(2) 0.0611(10) Uani 1 1 d . . .
O4 O 1.1123(2) 1.0359(3) 0.2771(2) 0.0645(11) Uani 1 1 d . . .
C1 C 0.7679(3) 0.8247(4) 0.0130(2) 0.0360(9) Uani 1 1 d . . .
C2 C 0.8325(3) 0.7460(4) 0.0658(2) 0.0397(10) Uani 1 1 d . . .
C3 C 0.9569(3) 0.7498(4) 0.1704(2) 0.0379(10) Uani 1 1 d . . .
C4 C 0.9710(3) 0.6281(4) 0.1809(3) 0.0517(13) Uani 1 1 d D . .
C5 C 1.0422(4) 0.5898(5) 0.2352(3) 0.0588(14) Uani 1 1 d D . .
C6 C 1.0977(4) 0.6672(5) 0.2782(3) 0.0566(13) Uani 1 1 d D . .
C7 C 1.0855(3) 0.7889(5) 0.2684(3) 0.0464(11) Uani 1 1 d D . .
C8 C 1.0160(3) 0.8314(4) 0.2142(2) 0.0381(10) Uani 1 1 d . . .
C9 C 1.0419(3) 1.0419(4) 0.2293(2) 0.0410(10) Uani 1 1 d . . .
C10 C 1.0053(3) 1.1626(4) 0.2020(3) 0.0437(11) Uani 1 1 d . . .
C11 C 0.8093(3) 0.8574(4) -0.0400(3) 0.0484(11) Uani 1 1 d . . .
H11A H 0.8262 0.7854 -0.0582 0.058 Uiso 1 1 calc R . .
H11B H 0.8614 0.9062 -0.0192 0.058 Uiso 1 1 calc R . .
H11C H 0.7667 0.9015 -0.0766 0.058 Uiso 1 1 calc R . .
C12 C 0.6789(3) 0.7657(4) -0.0202(3) 0.0479(12) Uani 1 1 d D . .
C13 C 1.0151(4) 1.2466(4) 0.2617(3) 0.0612(15) Uani 1 1 d D . .
H13A H 1.0775 1.2609 0.2861 0.073 Uiso 1 1 calc RD . .
H13B H 0.9881 1.2108 0.2922 0.073 Uiso 1 1 calc R . .
H13C H 0.9858 1.3215 0.2446 0.073 Uiso 1 1 calc R . .
C14 C 1.0585(4) 1.2060(7) 0.1595(4) 0.088(2) Uani 1 1 d . . .
H14A H 1.1211 1.2028 0.1862 0.106 Uiso 1 1 calc R . .
H14B H 1.0418 1.2874 0.1454 0.106 Uiso 1 1 calc R . .
H14C H 1.0467 1.1557 0.1196 0.106 Uiso 1 1 calc R . .
N5 N 0.5223(4) 1.2577(5) -0.0344(3) 0.0799(16) Uani 1 1 d . . .
C31 C 0.5209(3) 1.1663(5) -0.0539(3) 0.0573(13) Uani 1 1 d . . .
C32 C 0.5193(4) 1.0470(5) -0.0791(4) 0.081(2) Uani 1 1 d D . .
H32A H 0.5260 1.0491 -0.1235 0.097 Uiso 1 1 calc RD . .
H32B H 0.4632 1.0098 -0.0829 0.097 Uiso 1 1 calc RD . .
H32C H 0.5675 1.0016 -0.0479 0.097 Uiso 1 1 calc RD . .
N3 N 0.6584(2) 0.4266(3) 0.16611(19) 0.0353(8) Uani 1 1 d . . .
C15 C 0.7162(3) 0.4232(4) 0.2396(2) 0.0422(10) Uani 1 1 d D . .
C16 C 0.8122(4) 0.4121(5) 0.2524(3) 0.0552(13) Uani 1 1 d D . .
C17 C 0.6635(3) 0.3115(4) 0.1306(3) 0.0454(11) Uani 1 1 d D . .
C18 C 0.6283(4) 0.2038(4) 0.1558(3) 0.0614(15) Uani 1 1 d D . .
C19 C 0.6872(3) 0.5239(4) 0.1285(3) 0.0450(11) Uani 1 1 d D . .
C20 C 0.6880(4) 0.6451(4) 0.1574(3) 0.0554(13) Uani 1 1 d D . .
C21 C 0.5654(3) 0.4477(4) 0.1649(3) 0.0455(11) Uani 1 1 d D . .
C22 C 0.4959(3) 0.4531(5) 0.0966(3) 0.0600(14) Uani 1 1 d . . .
H22A H 0.5080 0.5191 0.0711 0.072 Uiso 1 1 calc R . .
H22B H 0.4384 0.4643 0.1015 0.072 Uiso 1 1 calc R . .
H22C H 0.4958 0.3793 0.0724 0.072 Uiso 1 1 calc R . .
N4 N 0.1831(2) 0.6977(3) 0.0854(2) 0.0438(9) Uani 1 1 d . . .
C23 C 0.1314(3) 0.7852(5) 0.0327(3) 0.0525(13) Uani 1 1 d . . .
H23A H 0.1683 0.8559 0.0355 0.063 Uiso 1 1 calc R . .
H23B H 0.1198 0.7498 -0.0124 0.063 Uiso 1 1 calc R . .
C24 C 0.0453(4) 0.8237(6) 0.0385(4) 0.0723(18) Uani 1 1 d . . .
H24A H 0.0056 0.7560 0.0309 0.087 Uiso 1 1 calc R . .
H24B H 0.0190 0.8846 0.0048 0.087 Uiso 1 1 calc R . .
H24C H 0.0554 0.8557 0.0837 0.087 Uiso 1 1 calc R . .
C25 C 0.1969(4) 0.7426(5) 0.1554(3) 0.0581(14) Uani 1 1 d D . .
C26 C 0.2321(5) 0.8675(5) 0.1695(4) 0.0679(16) Uani 1 1 d D . .
C27 C 0.1335(3) 0.5826(5) 0.0757(3) 0.0593(14) Uani 1 1 d D . .
H27A H 0.0771 0.5967 0.0831 0.071 Uiso 1 1 calc RD . .
H27B H 0.1196 0.5574 0.0283 0.071 Uiso 1 1 calc R . .
C28 C 0.1803(4) 0.4834(5) 0.1208(4) 0.0734(18) Uani 1 1 d . . .
H28A H 0.2358 0.4670 0.1134 0.088 Uiso 1 1 calc R . .
H28B H 0.1433 0.4127 0.1104 0.088 Uiso 1 1 calc R . .
H28C H 0.1924 0.5056 0.1680 0.088 Uiso 1 1 calc R . .
C29 C 0.2723(3) 0.6804(4) 0.0775(3) 0.0452(11) Uani 1 1 d D . .
C30 C 0.2696(3) 0.6225(5) 0.0130(3) 0.0543(13) Uani 1 1 d . . .
H30A H 0.2458 0.5427 0.0110 0.065 Uiso 1 1 calc R . .
H30B H 0.3292 0.6185 0.0110 0.065 Uiso 1 1 calc R . .
H30C H 0.2322 0.6686 -0.0253 0.065 Uiso 1 1 calc R . .
H4 H 0.924(3) 0.575(5) 0.146(3) 0.08(2) Uiso 1 1 d D . .
H5 H 1.051(5) 0.5036(15) 0.244(4) 0.099 Uiso 1 1 d D . .
H6 H 1.156(3) 0.641(5) 0.324(2) 0.080(19) Uiso 1 1 d D . .
H7 H 1.119(4) 0.851(4) 0.301(3) 0.08(2) Uiso 1 1 d D . .
H12A H 0.653(5) 0.754(6) 0.015(3) 0.096 Uiso 1 1 d D . .
H12B H 0.696(5) 0.696(4) -0.039(3) 0.096 Uiso 1 1 d D . .
H12C H 0.643(4) 0.823(5) -0.055(3) 0.096 Uiso 1 1 d D . .
H15A H 0.688(4) 0.364(4) 0.256(4) 0.096 Uiso 1 1 d D . .
H15B H 0.694(5) 0.494(4) 0.259(4) 0.096 Uiso 1 1 d D . .
H16A H 0.837(5) 0.478(4) 0.238(4) 0.096 Uiso 1 1 d D . .
H16B H 0.840(4) 0.401(6) 0.3040(7) 0.096 Uiso 1 1 d D . .
H16C H 0.826(5) 0.342(4) 0.226(3) 0.096 Uiso 1 1 d D . .
H17A H 0.7234(15) 0.311(6) 0.134(4) 0.096 Uiso 1 1 d D . .
H17B H 0.623(4) 0.330(6) 0.0754(11) 0.096 Uiso 1 1 d D . .
H18A H 0.5589(7) 0.206(6) 0.141(4) 0.096 Uiso 1 1 d D . .
H18B H 0.643(5) 0.132(4) 0.129(3) 0.096 Uiso 1 1 d D . .
H18C H 0.660(4) 0.199(6) 0.2114(6) 0.096 Uiso 1 1 d D . .
H19A H 0.743(2) 0.505(6) 0.129(4) 0.096 Uiso 1 1 d D . .
H19B H 0.638(3) 0.515(6) 0.0775(15) 0.096 Uiso 1 1 d D . .
H20A H 0.713(4) 0.697(5) 0.125(3) 0.096 Uiso 1 1 d D . .
H20B H 0.631(2) 0.672(6) 0.155(4) 0.096 Uiso 1 1 d D . .
H20C H 0.721(4) 0.643(6) 0.2036(9) 0.096 Uiso 1 1 d D . .
H21A H 0.555(5) 0.381(4) 0.189(3) 0.096 Uiso 1 1 d D . .
H21B H 0.570(5) 0.522(4) 0.192(3) 0.096 Uiso 1 1 d D . .
H25A H 0.138(2) 0.747(6) 0.161(4) 0.096 Uiso 1 1 d D . .
H25B H 0.240(4) 0.681(5) 0.183(3) 0.096 Uiso 1 1 d D . .
H26A H 0.244(5) 0.885(6) 0.2176(10) 0.096 Uiso 1 1 d D . .
H26B H 0.183(3) 0.920(5) 0.137(3) 0.096 Uiso 1 1 d D . .
H26C H 0.2969(19) 0.879(6) 0.169(4) 0.096 Uiso 1 1 d D . .
H29A H 0.310(4) 0.643(6) 0.116(2) 0.096 Uiso 1 1 d D . .
H29B H 0.297(4) 0.761(3) 0.078(4) 0.096 Uiso 1 1 d D . .

loop_
_atom_site_aniso_label
_atom_site_aniso_U_11
_atom_site_aniso_U_22
_atom_site_aniso_U_33
_atom_site_aniso_U_23
_atom_site_aniso_U_13
_atom_site_aniso_U_12
Ni1 0.0304(3) 0.0300(3) 0.0353(3) 0.0018(2) 0.0104(2) -0.0012(2)
S1 0.0310(5) 0.0338(5) 0.0475(7) 0.0009(4) 0.0105(5) 0.0003(4)
S2 0.0415(6) 0.0354(5) 0.0506(8) -0.0050(5) 0.0135(5) -0.0039(4)
N2 0.0359(19) 0.0390(19) 0.034(2) -0.0018(15) 0.0124(15) 0.0021(14)
N1 0.0311(17) 0.0339(18) 0.040(2) 0.0028(15) 0.0104(15) -0.0022(14)
O1 0.0431(18) 0.0513(19) 0.069(3) -0.0046(16) 0.0274(18) -0.0033(14)
O2 0.0448(18) 0.0464(18) 0.061(3) 0.0099(16) 0.0060(16) 0.0026(14)
O3 0.061(2) 0.0322(17) 0.075(3) -0.0065(16) 0.0038(19) 0.0010(15)
O4 0.046(2) 0.058(2) 0.067(3) -0.0179(18) -0.0107(18) 0.0043(16)
C1 0.032(2) 0.033(2) 0.041(3) -0.0033(17) 0.0094(18) -0.0056(16)
C2 0.038(2) 0.033(2) 0.047(3) -0.0006(18) 0.014(2) -0.0033(17)
C3 0.035(2) 0.036(2) 0.043(3) 0.0093(18) 0.0136(19) 0.0035(17)
C4 0.048(3) 0.035(2) 0.070(4) 0.011(2) 0.017(2) -0.001(2)
C5 0.058(3) 0.043(3) 0.071(4) 0.023(3) 0.016(3) 0.008(2)
C6 0.063(3) 0.061(3) 0.044(3) 0.018(2) 0.015(2) 0.019(3)
C7 0.044(3) 0.054(3) 0.038(3) 0.001(2) 0.011(2) 0.008(2)
C8 0.039(2) 0.041(2) 0.036(3) 0.0021(18) 0.0147(19) 0.0048(18)
C9 0.036(2) 0.046(2) 0.039(3) -0.0071(19) 0.011(2) -0.0031(18)
C10 0.042(2) 0.040(2) 0.045(3) 0.000(2) 0.009(2) -0.0121(19)
C11 0.040(2) 0.056(3) 0.051(3) -0.001(2) 0.017(2) 0.000(2)
C12 0.036(2) 0.046(3) 0.058(4) -0.008(2) 0.011(2) -0.008(2)
C13 0.070(3) 0.041(3) 0.060(4) -0.012(2) 0.005(3) -0.005(2)
C14 0.049(3) 0.128(6) 0.088(5) 0.043(5) 0.024(3) -0.015(4)
N5 0.074(3) 0.056(3) 0.101(5) -0.009(3) 0.019(3) -0.006(3)
C31 0.048(3) 0.055(3) 0.063(4) 0.002(3) 0.011(2) -0.007(2)
C32 0.056(4) 0.058(3) 0.106(6) -0.021(3) -0.002(3) 0.006(3)
N3 0.0381(19) 0.0327(17) 0.040(2) -0.0046(15) 0.0197(16) -0.0021(14)
C15 0.052(3) 0.039(2) 0.036(3) -0.0028(19) 0.014(2) 0.0015(19)
C16 0.051(3) 0.049(3) 0.058(4) -0.007(2) 0.008(2) 0.006(2)
C17 0.048(3) 0.038(2) 0.052(3) -0.013(2) 0.019(2) 0.000(2)
C18 0.072(4) 0.035(2) 0.069(4) -0.003(2) 0.014(3) -0.002(2)
C19 0.056(3) 0.039(2) 0.046(3) 0.002(2) 0.025(2) -0.008(2)
C20 0.072(3) 0.038(2) 0.055(4) 0.001(2) 0.020(3) -0.009(2)
C21 0.041(2) 0.040(2) 0.061(3) -0.001(2) 0.025(2) 0.0026(19)
C22 0.043(3) 0.053(3) 0.078(4) 0.000(3) 0.013(3) 0.003(2)
N4 0.038(2) 0.044(2) 0.054(3) 0.0092(18) 0.0223(18) 0.0044(16)
C23 0.043(3) 0.062(3) 0.057(3) 0.022(3) 0.024(2) 0.013(2)
C24 0.051(3) 0.086(4) 0.086(5) 0.031(4) 0.031(3) 0.025(3)
C25 0.068(3) 0.055(3) 0.061(4) 0.012(3) 0.035(3) 0.015(3)
C26 0.085(4) 0.056(3) 0.065(4) -0.006(3) 0.028(3) 0.012(3)
C27 0.046(3) 0.051(3) 0.085(4) 0.012(3) 0.029(3) -0.006(2)
C28 0.071(4) 0.050(3) 0.103(5) 0.016(3) 0.033(4) -0.005(3)
C29 0.035(2) 0.043(2) 0.061(3) 0.004(2) 0.021(2) 0.0012(19)
C30 0.048(3) 0.057(3) 0.062(4) -0.006(2) 0.023(2) 0.002(2)

loop_
_atom_type_symbol
_atom_type_description
_atom_type_scat_dispersion_real
_atom_type_scat_dispersion_imag
_atom_type_scat_source
C C 0.0033 0.0016 'International Tables Vol C Tables 4.2.6.8 and 6.1.1.4'
H H 0.0000 0.0000 'International Tables Vol C Tables 4.2.6.8 and 6.1.1.4'
N N 0.0061 0.0033 'International Tables Vol C Tables 4.2.6.8 and 6.1.1.4'
O O 0.0106 0.0060 'International Tables Vol C Tables 4.2.6.8 and 6.1.1.4'
Ni Ni 0.3393 1.1124 'International Tables Vol C Tables 4.2.6.8 and 6.1.1.4'
S S 0.1246 0.1234 'International Tables Vol C Tables 4.2.6.8 and 6.1.1.4'

loop_
_geom_angle_atom_site_label_1
_geom_angle_atom_site_label_2
_geom_angle_atom_site_label_3
_geom_angle
_geom_angle_site_symmetry_1
_geom_angle_site_symmetry_3
_geom_angle_publ_flag
N2 Ni1 N1 85.58(15) . . ?
N2 Ni1 S1 171.09(11) . . ?
N1 Ni1 S1 86.66(11) . . ?
N2 Ni1 S2 89.10(11) . . ?
N1 Ni1 S2 174.31(12) . . ?
S1 Ni1 S2 98.49(5) . . ?
O2 S1 O1 112.4(2) . . ?
O2 S1 C1 106.7(2) . . ?
O1 S1 C1 105.56(19) . . ?
O2 S1 Ni1 121.19(15) . . ?
O1 S1 Ni1 110.23(17) . . ?
C1 S1 Ni1 98.63(14) . . ?
C10 S2 Ni1 98.62(15) . . ?
C9 N2 C8 123.5(4) . . ?
C9 N2 Ni1 122.8(3) . . ?
C8 N2 Ni1 113.5(3) . . ?
C2 N1 C3 124.2(4) . . ?
C2 N1 Ni1 123.0(3) . . ?
C3 N1 Ni1 112.8(3) . . ?
C12 C1 C2 112.6(4) . . ?
C12 C1 C11 110.5(4) . . ?
C2 C1 C11 108.2(4) . . ?
C12 C1 S1 110.9(3) . . ?
C2 C1 S1 106.6(3) . . ?
C11 C1 S1 107.9(3) . . ?
O3 C2 N1 126.3(4) . . ?
O3 C2 C1 118.8(4) . . ?
N1 C2 C1 114.8(4) . . ?
C4 C3 N1 126.3(4) . . ?
C4 C3 C8 119.9(4) . . ?
N1 C3 C8 113.8(4) . . ?
C5 C4 C3 118.9(5) . . ?
C6 C5 C4 121.5(5) . . ?
C5 C6 C7 120.7(5) . . ?
C8 C7 C6 119.9(5) . . ?
C7 C8 N2 127.8(4) . . ?
C7 C8 C3 119.2(4) . . ?
N2 C8 C3 113.0(4) . . ?
O4 C9 N2 125.9(4) . . ?
O4 C9 C10 119.2(4) . . ?
N2 C9 C10 114.9(4) . . ?
C14 C10 C9 106.7(5) . . ?
C14 C10 C13 111.0(5) . . ?
C9 C10 C13 109.2(4) . . ?
C14 C10 S2 110.2(4) . . ?
C9 C10 S2 110.8(3) . . ?
C13 C10 S2 108.9(4) . . ?
N5 C31 C32 179.8(9) . . ?
C15 N3 C21 106.6(4) . . ?
C15 N3 C17 111.4(3) . . ?
C21 N3 C17 110.3(3) . . ?
C15 N3 C19 111.1(3) . . ?
C21 N3 C19 110.8(4) . . ?
C17 N3 C19 106.7(3) . . ?
C16 C15 N3 115.5(4) . . ?
C18 C17 N3 115.4(4) . . ?
C20 C19 N3 114.4(4) . . ?
C22 C21 N3 116.1(4) . . ?
C25 N4 C27 108.7(4) . . ?
C25 N4 C23 111.1(4) . . ?
C27 N4 C23 109.4(4) . . ?
C25 N4 C29 108.7(4) . . ?
C27 N4 C29 110.8(4) . . ?
C23 N4 C29 108.2(3) . . ?
C24 C23 N4 115.3(4) . . ?
N4 C25 C26 115.4(5) . . ?
C28 C27 N4 115.6(5) . . ?
C30 C29 N4 114.8(4) . . ?

loop_
_geom_bond_atom_site_label_1
_geom_bond_atom_site_label_2
_geom_bond_distance
_geom_bond_site_symmetry_2
_geom_bond_publ_flag
Ni1 N2 1.873(4) . ?
Ni1 N1 1.875(3) . ?
Ni1 S1 2.1129(13) . ?
Ni1 S2 2.1382(12) . ?
S1 O2 1.460(4) . ?
S1 O1 1.482(3) . ?
S1 C1 1.843(4) . ?
S2 C10 1.826(5) . ?
N2 C9 1.348(6) . ?
N2 C8 1.406(6) . ?
N1 C2 1.338(6) . ?
N1 C3 1.413(6) . ?
O3 C2 1.250(5) . ?
O4 C9 1.241(6) . ?
C1 C12 1.525(6) . ?
C1 C2 1.530(6) . ?
C1 C11 1.531(6) . ?
C3 C4 1.405(6) . ?
C3 C8 1.424(6) . ?
C4 C5 1.390(8) . ?
C5 C6 1.360(9) . ?
C6 C7 1.400(7) . ?
C7 C8 1.390(7) . ?
C9 C10 1.525(7) . ?
C10 C14 1.520(7) . ?
C10 C13 1.543(7) . ?
N5 C31 1.112(7) . ?
C31 C32 1.451(8) . ?
N3 C15 1.515(6) . ?
N3 C21 1.516(5) . ?
N3 C17 1.521(5) . ?
N3 C19 1.522(5) . ?
C15 C16 1.491(7) . ?
C17 C18 1.519(7) . ?
C19 C20 1.503(7) . ?
C21 C22 1.498(8) . ?
N4 C25 1.504(7) . ?
N4 C27 1.509(6) . ?
N4 C23 1.513(6) . ?
N4 C29 1.521(6) . ?
C23 C24 1.505(7) . ?
C25 C26 1.519(9) . ?
C27 C28 1.503(8) . ?
C29 C30 1.499(7) . ?
